data_1569224
loop_
_publ_author_name
'Fern&#xe1;ndez-Moyano, Sara'
'Salamanca, Vanesa'
'Alb&#xe9;niz, Ana C'

_publ_section_title
;
 Palladium mono-<i>N</i>-protected amino acid complexes: experimental
 validation of the ligand cooperation model in C-H activation.
;
_journal_issue 24
_journal_name_full 'Chemical science'
_journal_page_first 6688
_journal_page_last 6694
_journal_paper_doi 10.1039/d3sc02076b
_journal_volume 14
_journal_year 2023
_chemical_formula_moiety 'C11 H5 Br2 F5 N Pd, C16 H36 N'
_chemical_formula_sum 'C27 H41 Br2 F5 N2 Pd'
_chemical_formula_weight 754.84
_space_group_crystal_system triclinic
_space_group_IT_number 2
_space_group_name_Hall '-P 1'
_space_group_name_H-M_alt 'P -1'
_atom_sites_solution_hydrogens geom
_atom_sites_solution_primary dual
_audit_creation_date 2023-03-02
_audit_creation_method
;
Olex2 1.2
(compiled 2018.05.29 svn.r3508 for OlexSys, GUI svn.r5506)
;
_audit_update_record
;
2023-04-11 deposited with the CCDC.	2023-05-26 downloaded from the CCDC.
;
_cell_angle_alpha 75.651(9)
_cell_angle_beta 87.092(8)
_cell_angle_gamma 71.514(10)
_cell_formula_units_Z 2
_cell_length_a 9.8832(12)
_cell_length_b 10.4913(12)
_cell_length_c 16.8579(14)
_cell_measurement_reflns_used 2624
_cell_measurement_temperature 298
_cell_measurement_theta_max 75.0480
_cell_measurement_theta_min 4.5570
_cell_volume 1605.3(3)
_computing_cell_refinement 'CrysAlisPro 1.171.39.45g (Rigaku OD, 2018)'
_computing_data_collection 'CrysAlisPro 1.171.39.45g (Rigaku OD, 2018)'
_computing_data_reduction 'CrysAlisPro 1.171.39.45g (Rigaku OD, 2018)'
_computing_molecular_graphics 'Olex2 (Dolomanov et al., 2009)'
_computing_publication_material 'Olex2 (Dolomanov et al., 2009)'
_computing_structure_refinement 'ShelXL (Sheldrick, 2015)'
_computing_structure_solution 'ShelXT (Sheldrick, 2015)'
_diffrn_ambient_temperature 298.0
_diffrn_detector 'CCD plate'
_diffrn_detector_area_resol_mean 10.4757
_diffrn_detector_type Atlas
_diffrn_measured_fraction_theta_full 0.984
_diffrn_measured_fraction_theta_max 0.941
_diffrn_measurement_details
;
List of Runs (angles in degrees, time in seconds):

  # Type    Start    End  Width  t~exp~   \w     \q     \k     \f   Frames
#--------------------------------------------------------------------------
  1  \w    -63.00  33.00   1.00    1.73    --  -41.06  37.00-120.00   96
  2  \w   -111.00 -17.00   1.00    1.73    --  -41.06 -37.00  60.00   94
  3  \w    -74.00  24.00   1.00    1.73    --  -41.06  77.00 -30.00   98
  4  \w     35.00 112.00   1.00    6.92    --  110.01 -77.00   0.00   77
  5  \w     65.00 116.00   1.00    6.92    --  110.01-125.00   0.00   51
  6  \w     50.00 136.00   1.00    6.92    --  110.01 -45.00  90.00   86
  7  \w     34.00 107.00   1.00    6.92    --  110.01 -94.00 120.00   73
  8  \w     37.00 130.00   1.00    6.92    --  110.01 -45.00-150.00   93
  9  \w     31.00 161.00   1.00    6.92    --  110.01 -15.00 -30.00  130
 10  \w     37.00 108.00   1.00    6.92    --  110.01-125.00 -90.00   71
 11  \w    118.00 176.00   1.00    6.92    --  110.01  45.00 150.00   58
;
_diffrn_measurement_device 'four-circle diffractometer'
_diffrn_measurement_device_type 'SuperNova, Dual, Cu at home/near, Atlas'
_diffrn_measurement_method '\w scans'
_diffrn_orient_matrix_type 'CrysAlisPro convention (1999,Acta A55,543-557)'
_diffrn_orient_matrix_UB_11 -0.0693213000
_diffrn_orient_matrix_UB_12 0.1547540000
_diffrn_orient_matrix_UB_13 -0.0022682000
_diffrn_orient_matrix_UB_21 0.0209336000
_diffrn_orient_matrix_UB_22 -0.0330630000
_diffrn_orient_matrix_UB_23 0.0936813000
_diffrn_orient_matrix_UB_31 0.1476291000
_diffrn_orient_matrix_UB_32 0.0213810000
_diffrn_orient_matrix_UB_33 -0.0111624000
_diffrn_radiation_monochromator mirror
_diffrn_radiation_probe x-ray
_diffrn_radiation_type CuK\a
_diffrn_radiation_wavelength 1.54184
_diffrn_reflns_av_R_equivalents 0.0646
_diffrn_reflns_av_unetI/netI 0.0671
_diffrn_reflns_Laue_measured_fraction_full 0.984
_diffrn_reflns_Laue_measured_fraction_max 0.941
_diffrn_reflns_limit_h_max 12
_diffrn_reflns_limit_h_min -7
_diffrn_reflns_limit_k_max 13
_diffrn_reflns_limit_k_min -10
_diffrn_reflns_limit_l_max 20
_diffrn_reflns_limit_l_min -19
_diffrn_reflns_number 9382
_diffrn_reflns_point_group_measured_fraction_full 0.984
_diffrn_reflns_point_group_measured_fraction_max 0.941
_diffrn_reflns_theta_full 67.684
_diffrn_reflns_theta_max 75.190
_diffrn_reflns_theta_min 4.583
_diffrn_source 'micro-focus sealed X-ray tube'
_diffrn_source_type 'SuperNova (Cu) X-ray Source'
_exptl_absorpt_coefficient_mu 7.985
_exptl_absorpt_correction_T_max 1.000
_exptl_absorpt_correction_T_min 0.500
_exptl_absorpt_correction_type gaussian
_exptl_absorpt_process_details
;
CrysAlisPro 1.171.39.45g (Rigaku Oxford Diffraction, 2018)
Numerical absorption correction based on gaussian integration over
			a multifaceted crystal model
Empirical absorption correction using spherical harmonics,
 implemented in SCALE3 ABSPACK scaling algorithm.
;
_exptl_crystal_colour yellow
_exptl_crystal_colour_primary yellow
_exptl_crystal_density_diffrn 1.562
_exptl_crystal_description plate
_exptl_crystal_F_000 756
_exptl_crystal_size_max 0.232
_exptl_crystal_size_mid 0.206
_exptl_crystal_size_min 0.163
_refine_diff_density_max 0.904
_refine_diff_density_min -0.958
_refine_diff_density_rms 0.105
_refine_ls_extinction_coef 0.0011(2)
_refine_ls_extinction_expression Fc^*^=kFc[1+0.001xFc^2^\l^3^/sin(2\q)]^-1/4^
_refine_ls_extinction_method 'SHELXL-2014/7 (Sheldrick 2014'
_refine_ls_goodness_of_fit_ref 1.024
_refine_ls_hydrogen_treatment constr
_refine_ls_matrix_type full
_refine_ls_number_parameters 339
_refine_ls_number_reflns 6236
_refine_ls_number_restraints 0
_refine_ls_restrained_S_all 1.024
_refine_ls_R_factor_all 0.0833
_refine_ls_R_factor_gt 0.0626
_refine_ls_shift/su_max 0.000
_refine_ls_shift/su_mean 0.000
_refine_ls_structure_factor_coef Fsqd
_refine_ls_weighting_details 'w=1/[\s^2^(Fo^2^)+(0.1003P)^2^+0.3096P] where P=(Fo^2^+2Fc^2^)/3'
_refine_ls_weighting_scheme calc
_refine_ls_wR_factor_gt 0.1674
_refine_ls_wR_factor_ref 0.2009
_reflns_Friedel_coverage 0.000
_reflns_number_gt 4380
_reflns_number_total 6236
_reflns_threshold_expression 'I > 2\s(I)'
_cod_data_source_file d3sc02076b2.cif
_cod_data_source_block sfm-199
_cod_depositor_comments 'Adding full bibliography for 1569224--1569228.cif.'
_cod_database_code 1569224
_shelx_shelxl_version_number 2014/7
_chemical_oxdiff_formula C27H41Br2F5N2Pd
_chemical_oxdiff_usercomment Yellow
_shelx_space_group_comment
;
The symmetry employed for this shelxl refinement is uniquely defined
by the following loop, which should always be used as a source of
symmetry information in preference to the above space-group names.
They are only intended as comments.
;
_reflns_odcompleteness_completeness 98.50
_reflns_odcompleteness_iscentric 1
_reflns_odcompleteness_theta 66.97
_olex2_refinement_description
;
1. Fixed Uiso
 At 1.2 times of:
  All C(H) groups, All C(H,H) groups
 At 1.5 times of:
  All C(H,H,H) groups
2.a Secondary CH2 refined with riding coordinates:
 C00C(H00A,H00B), C00D(H00C,H00D), C00I(H00E,H00F), C00K(H00G,H00H), C00L(H00I,
 H00J), C00O(H00K,H00L), C00P(H00M,H00N), C00Q(H00O,H00P), C00S(H00Q,H00R),
 C00V(H00S,H00T), C00W(H00U,H00V), C00X(H00W,H00X)
2.b Aromatic/amide H refined with riding coordinates:
 C00E(H00), C00F(H0AA), C00R(H1AA), C00T(H2AA), C00U(H3AA)
2.c Idealised Me refined as rotating group:
 C00Y(H00Y,H,HA), C00Z(H00Z,HB,HC), C010(H01A,H01B,H01C), C011(H01D,H01E,H01F)
;
_olex2_submission_special_instructions 'No special instructions were received'
_oxdiff_exptl_absorpt_empirical_details
;
Empirical correction (ABSPACK) includes:
- Absorption correction using spherical harmonics
- Frame scaling
;
_oxdiff_exptl_absorpt_empirical_full_max 1.920
_oxdiff_exptl_absorpt_empirical_full_min 0.647

loop_
_space_group_symop_operation_xyz
'x, y, z'
'-x, -y, -z'

loop_
_atom_site_label
_atom_site_type_symbol
_atom_site_fract_x
_atom_site_fract_y
_atom_site_fract_z
_atom_site_U_iso_or_equiv
_atom_site_adp_type
_atom_site_occupancy
_atom_site_site_symmetry_order
_atom_site_calc_flag
_atom_site_refinement_flags_posn
_atom_site_refinement_flags_adp
_atom_site_refinement_flags_occupancy
_atom_site_disorder_assembly
_atom_site_disorder_group
Pd01 Pd 0.25725(4) 0.46827(5) 0.35778(3) 0.0661(2) Uani 1 1 d . . . . .
Br02 Br 0.11901(9) 0.69442(8) 0.27510(5) 0.0876(3) Uani 1 1 d . . . . .
Br03 Br 0.39632(10) 0.23782(9) 0.43352(6) 0.0949(3) Uani 1 1 d . . . . .
F004 F 0.5063(5) 0.4862(6) 0.2344(3) 0.0995(13) Uani 1 1 d . . . . .
F005 F 0.1135(5) 0.3123(5) 0.2662(3) 0.0971(13) Uani 1 1 d . . . . .
F006 F 0.1764(6) 0.2342(6) 0.1268(4) 0.1127(17) Uani 1 1 d . . . . .
N007 N 0.2085(6) 0.5378(6) 0.4661(3) 0.0677(12) Uani 1 1 d . . . . .
N008 N 0.5590(6) 0.8672(6) 0.2303(4) 0.0724(13) Uani 1 1 d . . . . .
F009 F 0.5656(7) 0.4078(7) 0.0945(4) 0.127(2) Uani 1 1 d . . . . .
F00A F 0.4010(7) 0.2801(7) 0.0398(3) 0.1240(19) Uani 1 1 d . . . . .
C00B C 0.3055(7) 0.4054(6) 0.2553(4) 0.0679(14) Uani 1 1 d . . . . .
C00C C 0.4589(7) 0.9270(8) 0.1560(4) 0.0784(17) Uani 1 1 d . . . . .
H00A H 0.3823 1.0054 0.1663 0.094 Uiso 1 1 calc R . . . .
H00B H 0.5109 0.9629 0.1101 0.094 Uiso 1 1 calc R . . . .
C00D C 0.6184(8) 0.9802(7) 0.2390(5) 0.0806(18) Uani 1 1 d . . . . .
H00C H 0.6671 1.0063 0.1891 0.097 Uiso 1 1 calc R . . . .
H00D H 0.5387 1.0608 0.2430 0.097 Uiso 1 1 calc R . . . .
C00E C 0.0787(8) 0.6153(8) 0.4803(6) 0.084(2) Uani 1 1 d . . . . .
H00 H 0.0064 0.6396 0.4410 0.101 Uiso 1 1 calc R . . . .
C00F C 0.3123(9) 0.5096(8) 0.5225(4) 0.0807(18) Uani 1 1 d . . . . .
H0AA H 0.4035 0.4538 0.5146 0.097 Uiso 1 1 calc R . . . .
C00G C 0.2262(8) 0.3398(7) 0.2251(5) 0.0776(17) Uani 1 1 d . . . . .
C00H C 0.2563(9) 0.2980(8) 0.1538(5) 0.0834(19) Uani 1 1 d . . . . .
C00I C 0.6758(8) 0.7385(7) 0.2217(5) 0.0831(19) Uani 1 1 d . . . . .
H00E H 0.6323 0.6684 0.2198 0.100 Uiso 1 1 calc R . . . .
H00F H 0.7369 0.7043 0.2707 0.100 Uiso 1 1 calc R . . . .
C00J C 0.4191(8) 0.4244(7) 0.2095(5) 0.0775(17) Uani 1 1 d . . . . .
C00K C 0.4787(8) 0.8228(8) 0.3064(5) 0.0808(17) Uani 1 1 d . . . . .
H00G H 0.4435 0.7501 0.2987 0.097 Uiso 1 1 calc R . . . .
H00H H 0.5459 0.7832 0.3527 0.097 Uiso 1 1 calc R . . . .
C00L C 0.3537(9) 0.9364(8) 0.3277(5) 0.086(2) Uani 1 1 d . . . . .
H00I H 0.3861 1.0108 0.3354 0.103 Uiso 1 1 calc R . . . .
H00J H 0.2823 0.9742 0.2835 0.103 Uiso 1 1 calc R . . . .
C00M C 0.3682(10) 0.3214(8) 0.1089(5) 0.091(2) Uani 1 1 d . . . . .
C00N C 0.4529(9) 0.3853(9) 0.1360(5) 0.088(2) Uani 1 1 d . . . . .
C00O C 0.2895(9) 0.8760(10) 0.4057(5) 0.092(2) Uani 1 1 d . . . . .
H00K H 0.2603 0.8001 0.3975 0.111 Uiso 1 1 calc R . . . .
H00L H 0.3624 0.8382 0.4492 0.111 Uiso 1 1 calc R . . . .
C00P C 0.7187(9) 0.9459(10) 0.3096(6) 0.098(2) Uani 1 1 d . . . . .
H00M H 0.7996 0.8655 0.3069 0.118 Uiso 1 1 calc R . . . .
H00N H 0.6709 0.9236 0.3604 0.118 Uiso 1 1 calc R . . . .
C00Q C 0.3924(9) 0.8325(10) 0.1299(5) 0.091(2) Uani 1 1 d . . . . .
H00O H 0.3443 0.7912 0.1759 0.109 Uiso 1 1 calc R . . . .
H00P H 0.4666 0.7584 0.1137 0.109 Uiso 1 1 calc R . . . .
C00R C 0.0471(11) 0.6613(10) 0.5512(7) 0.104(3) Uani 1 1 d . . . . .
H1AA H -0.0465 0.7097 0.5607 0.125 Uiso 1 1 calc R . . . .
C00S C 0.7697(9) 0.7534(9) 0.1477(6) 0.094(2) Uani 1 1 d . . . . .
H00Q H 0.8284 0.8094 0.1534 0.113 Uiso 1 1 calc R . . . .
H00R H 0.7105 0.7990 0.0983 0.113 Uiso 1 1 calc R . . . .
C00T C 0.2881(13) 0.5604(10) 0.5914(5) 0.106(3) Uani 1 1 d . . . . .
H2AA H 0.3631 0.5439 0.6276 0.127 Uiso 1 1 calc R . . . .
C00U C 0.1514(14) 0.6361(10) 0.6064(6) 0.111(3) Uani 1 1 d . . . . .
H3AA H 0.1321 0.6688 0.6536 0.133 Uiso 1 1 calc R . . . .
C00V C 0.8649(12) 0.6088(13) 0.1420(8) 0.130(4) Uani 1 1 d . . . . .
H00S H 0.9213 0.5641 0.1925 0.156 Uiso 1 1 calc R . . . .
H00T H 0.8043 0.5541 0.1374 0.156 Uiso 1 1 calc R . . . .
C00W C 0.7718(11) 1.0710(12) 0.3083(7) 0.116(3) Uani 1 1 d . . . . .
H00U H 0.6898 1.1530 0.3057 0.139 Uiso 1 1 calc R . . . .
H00V H 0.8249 1.0527 0.3589 0.139 Uiso 1 1 calc R . . . .
C00X C 0.2867(12) 0.9105(14) 0.0594(7) 0.128(4) Uani 1 1 d . . . . .
H00W H 0.2138 0.9852 0.0760 0.154 Uiso 1 1 calc R . . . .
H00X H 0.3357 0.9519 0.0140 0.154 Uiso 1 1 calc R . . . .
C00Y C 0.1644(12) 0.9777(12) 0.4325(8) 0.131(4) Uani 1 1 d . . . . .
H00Y H 0.0844 1.0006 0.3958 0.196 Uiso 1 1 calc GR . . . .
H H 0.1874 1.0601 0.4321 0.196 Uiso 1 1 calc GR . . . .
HA H 0.1406 0.9379 0.4869 0.196 Uiso 1 1 calc GR . . . .
C00Z C 0.8651(13) 1.0996(13) 0.2371(9) 0.138(4) Uani 1 1 d . . . . .
H00Z H 0.8064 1.1519 0.1890 0.207 Uiso 1 1 calc GR . . . .
HB H 0.9263 1.0134 0.2278 0.207 Uiso 1 1 calc GR . . . .
HC H 0.9223 1.1517 0.2492 0.207 Uiso 1 1 calc GR . . . .
C010 C 0.2183(16) 0.8264(19) 0.0316(9) 0.181(7) Uani 1 1 d . . . . .
H01A H 0.1657 0.8783 -0.0187 0.272 Uiso 1 1 calc GR . . . .
H01B H 0.1542 0.8000 0.0723 0.272 Uiso 1 1 calc GR . . . .
H01C H 0.2893 0.7447 0.0226 0.272 Uiso 1 1 calc GR . . . .
C011 C 0.9554(19) 0.608(2) 0.0778(11) 0.226(10) Uani 1 1 d . . . . .
H01D H 0.9248 0.6957 0.0386 0.339 Uiso 1 1 calc GR . . . .
H01E H 0.9544 0.5358 0.0522 0.339 Uiso 1 1 calc GR . . . .
H01F H 1.0505 0.5908 0.0976 0.339 Uiso 1 1 calc GR . . . .

loop_
_atom_site_aniso_label
_atom_site_aniso_U_11
_atom_site_aniso_U_22
_atom_site_aniso_U_33
_atom_site_aniso_U_23
_atom_site_aniso_U_13
_atom_site_aniso_U_12
Pd01 0.0668(3) 0.0636(3) 0.0697(3) -0.0199(2) -0.00079(19) -0.0198(2)
Br02 0.0946(5) 0.0713(5) 0.0863(5) -0.0178(4) -0.0087(4) -0.0109(4)
Br03 0.1033(6) 0.0723(5) 0.0970(6) -0.0139(4) -0.0178(5) -0.0130(4)
F004 0.104(3) 0.110(3) 0.107(3) -0.039(3) 0.017(3) -0.056(3)
F005 0.086(2) 0.110(3) 0.114(3) -0.045(3) 0.007(2) -0.043(2)
F006 0.122(4) 0.108(4) 0.124(4) -0.061(3) -0.022(3) -0.029(3)
N007 0.077(3) 0.068(3) 0.066(3) -0.015(2) 0.011(2) -0.037(2)
N008 0.069(3) 0.064(3) 0.080(3) -0.010(3) -0.002(2) -0.020(2)
F009 0.133(4) 0.149(5) 0.102(4) -0.040(4) 0.036(4) -0.048(4)
F00A 0.149(5) 0.142(5) 0.085(3) -0.058(3) 0.004(3) -0.028(4)
C00B 0.071(3) 0.056(3) 0.073(4) -0.016(3) -0.010(3) -0.012(3)
C00C 0.075(4) 0.076(4) 0.071(4) -0.005(3) -0.001(3) -0.016(3)
C00D 0.085(4) 0.068(4) 0.094(5) -0.021(4) 0.006(4) -0.031(3)
C00E 0.088(4) 0.078(4) 0.103(5) -0.040(4) 0.017(4) -0.037(4)
C00F 0.098(4) 0.091(5) 0.065(4) -0.017(3) 0.003(3) -0.047(4)
C00G 0.081(4) 0.063(4) 0.082(4) -0.021(3) -0.006(3) -0.011(3)
C00H 0.091(4) 0.072(4) 0.082(4) -0.024(3) -0.020(4) -0.011(3)
C00I 0.086(4) 0.060(3) 0.096(5) -0.017(3) -0.010(4) -0.012(3)
C00J 0.082(4) 0.069(4) 0.081(4) -0.022(3) -0.003(3) -0.020(3)
C00K 0.090(4) 0.074(4) 0.079(4) -0.014(3) 0.007(4) -0.031(3)
C00L 0.090(4) 0.077(4) 0.090(5) -0.015(4) 0.013(4) -0.030(4)
C00M 0.112(6) 0.077(4) 0.074(4) -0.025(4) -0.002(4) -0.011(4)
C00N 0.089(4) 0.095(5) 0.075(4) -0.022(4) 0.010(4) -0.022(4)
C00O 0.098(5) 0.103(6) 0.084(5) -0.028(4) 0.010(4) -0.041(4)
C00P 0.089(5) 0.103(6) 0.109(6) -0.032(5) -0.003(4) -0.035(4)
C00Q 0.093(5) 0.105(6) 0.081(5) -0.021(4) -0.001(4) -0.039(4)
C00R 0.124(7) 0.096(6) 0.119(7) -0.053(5) 0.046(6) -0.056(5)
C00S 0.083(4) 0.092(5) 0.099(6) -0.027(4) 0.002(4) -0.013(4)
C00T 0.150(8) 0.109(7) 0.072(4) -0.014(4) -0.006(5) -0.064(6)
C00U 0.168(9) 0.108(7) 0.093(6) -0.053(5) 0.044(7) -0.076(7)
C00V 0.114(7) 0.133(9) 0.121(8) -0.052(7) -0.005(6) 0.011(7)
C00W 0.110(6) 0.135(8) 0.129(8) -0.065(7) 0.011(6) -0.051(6)
C00X 0.109(7) 0.171(11) 0.104(7) -0.038(7) -0.013(6) -0.036(7)
C00Y 0.120(7) 0.122(8) 0.140(10) -0.037(7) 0.031(7) -0.026(6)
C00Z 0.138(9) 0.142(10) 0.171(12) -0.062(9) 0.007(9) -0.076(8)
C010 0.161(12) 0.29(2) 0.124(10) -0.076(13) -0.024(9) -0.093(14)
C011 0.170(14) 0.28(2) 0.156(14) -0.083(16) 0.008(12) 0.045(15)

loop_
_atom_type_symbol
_atom_type_description
_atom_type_scat_dispersion_real
_atom_type_scat_dispersion_imag
_atom_type_scat_source
C C 0.0181 0.0091 'International Tables Vol C Tables 4.2.6.8 and 6.1.1.4'
H H 0.0000 0.0000 'International Tables Vol C Tables 4.2.6.8 and 6.1.1.4'
Br Br -0.6763 1.2805 'International Tables Vol C Tables 4.2.6.8 and 6.1.1.4'
F F 0.0727 0.0534 'International Tables Vol C Tables 4.2.6.8 and 6.1.1.4'
N N 0.0311 0.0180 'International Tables Vol C Tables 4.2.6.8 and 6.1.1.4'
Pd Pd 0.1215 3.9337 'International Tables Vol C Tables 4.2.6.8 and 6.1.1.4'

loop_
_exptl_crystal_face_index_h
_exptl_crystal_face_index_k
_exptl_crystal_face_index_l
_exptl_crystal_face_perp_dist
6 4 -1 0.0920
-1 6 4 0.0725
2 -5 1 0.1084
-2 5 -1 0.1008
-6 -3 1 0.0718
1 0 10 0.0892
0 0 -10 0.0598

loop_
_geom_angle_atom_site_label_1
_geom_angle_atom_site_label_2
_geom_angle_atom_site_label_3
_geom_angle
_geom_angle_site_symmetry_1
_geom_angle_site_symmetry_3
_geom_angle_publ_flag
Br03 Pd01 Br02 176.84(4) . . ?
N007 Pd01 Br02 91.18(15) . . ?
N007 Pd01 Br03 91.95(15) . . ?
C00B Pd01 Br02 88.41(18) . . ?
C00B Pd01 Br03 88.48(18) . . ?
C00B Pd01 N007 178.8(2) . . ?
C00E N007 Pd01 122.7(5) . . ?
C00E N007 C00F 117.2(7) . . ?
C00F N007 Pd01 120.0(5) . . ?
C00C N008 C00D 106.8(5) . . ?
C00C N008 C00K 110.2(5) . . ?
C00D N008 C00K 110.8(6) . . ?
C00I N008 C00C 111.3(6) . . ?
C00I N008 C00D 111.7(5) . . ?
C00I N008 C00K 106.1(5) . . ?
C00G C00B Pd01 122.1(5) . . ?
C00J C00B Pd01 122.5(5) . . ?
C00J C00B C00G 115.5(6) . . ?
N008 C00C H00A 107.9 . . ?
N008 C00C H00B 107.9 . . ?
H00A C00C H00B 107.2 . . ?
C00Q C00C N008 117.8(6) . . ?
C00Q C00C H00A 107.9 . . ?
C00Q C00C H00B 107.9 . . ?
N008 C00D H00C 108.1 . . ?
N008 C00D H00D 108.1 . . ?
H00C C00D H00D 107.3 . . ?
C00P C00D N008 116.7(7) . . ?
C00P C00D H00C 108.1 . . ?
C00P C00D H00D 108.1 . . ?
N007 C00E H00 118.7 . . ?
N007 C00E C00R 122.7(9) . . ?
C00R C00E H00 118.7 . . ?
N007 C00F H0AA 118.9 . . ?
N007 C00F C00T 122.3(8) . . ?
C00T C00F H0AA 118.9 . . ?
F005 C00G C00B 120.8(7) . . ?
F005 C00G C00H 116.3(7) . . ?
C00H C00G C00B 122.9(7) . . ?
F006 C00H C00G 120.9(8) . . ?
F006 C00H C00M 119.1(7) . . ?
C00M C00H C00G 120.0(8) . . ?
N008 C00I H00E 108.1 . . ?
N008 C00I H00F 108.1 . . ?
N008 C00I C00S 116.8(6) . . ?
H00E C00I H00F 107.3 . . ?
C00S C00I H00E 108.1 . . ?
C00S C00I H00F 108.1 . . ?
F004 C00J C00B 120.4(6) . . ?
F004 C00J C00N 115.9(7) . . ?
C00B C00J C00N 123.7(7) . . ?
N008 C00K H00G 108.3 . . ?
N008 C00K H00H 108.3 . . ?
H00G C00K H00H 107.4 . . ?
C00L C00K N008 115.9(6) . . ?
C00L C00K H00G 108.3 . . ?
C00L C00K H00H 108.3 . . ?
C00K C00L H00I 109.9 . . ?
C00K C00L H00J 109.9 . . ?
H00I C00L H00J 108.3 . . ?
C00O C00L C00K 109.0(7) . . ?
C00O C00L H00I 109.9 . . ?
C00O C00L H00J 109.9 . . ?
F00A C00M C00H 121.2(9) . . ?
F00A C00M C00N 118.7(9) . . ?
C00H C00M C00N 120.0(7) . . ?
F009 C00N C00J 120.2(8) . . ?
F009 C00N C00M 122.0(8) . . ?
C00M C00N C00J 117.8(8) . . ?
C00L C00O H00K 108.8 . . ?
C00L C00O H00L 108.8 . . ?
H00K C00O H00L 107.7 . . ?
C00Y C00O C00L 114.0(8) . . ?
C00Y C00O H00K 108.8 . . ?
C00Y C00O H00L 108.8 . . ?
C00D C00P H00M 109.6 . . ?
C00D C00P H00N 109.6 . . ?
C00D C00P C00W 110.1(8) . . ?
H00M C00P H00N 108.2 . . ?
C00W C00P H00M 109.6 . . ?
C00W C00P H00N 109.6 . . ?
C00C C00Q H00O 109.4 . . ?
C00C C00Q H00P 109.4 . . ?
C00C C00Q C00X 111.2(9) . . ?
H00O C00Q H00P 108.0 . . ?
C00X C00Q H00O 109.4 . . ?
C00X C00Q H00P 109.4 . . ?
C00E C00R H1AA 120.0 . . ?
C00U C00R C00E 119.9(9) . . ?
C00U C00R H1AA 120.0 . . ?
C00I C00S H00Q 109.9 . . ?
C00I C00S H00R 109.9 . . ?
C00I C00S C00V 109.0(8) . . ?
H00Q C00S H00R 108.3 . . ?
C00V C00S H00Q 109.9 . . ?
C00V C00S H00R 109.9 . . ?
C00F C00T H2AA 120.3 . . ?
C00F C00T C00U 119.4(9) . . ?
C00U C00T H2AA 120.3 . . ?
C00R C00U C00T 118.4(8) . . ?
C00R C00U H3AA 120.8 . . ?
C00T C00U H3AA 120.8 . . ?
C00S C00V H00S 108.6 . . ?
C00S C00V H00T 108.6 . . ?
H00S C00V H00T 107.5 . . ?
C011 C00V C00S 114.9(14) . . ?
C011 C00V H00S 108.6 . . ?
C011 C00V H00T 108.6 . . ?
C00P C00W H00U 109.0 . . ?
C00P C00W H00V 109.0 . . ?
H00U C00W H00V 107.8 . . ?
C00Z C00W C00P 113.0(9) . . ?
C00Z C00W H00U 109.0 . . ?
C00Z C00W H00V 109.0 . . ?
C00Q C00X H00W 108.7 . . ?
C00Q C00X H00X 108.7 . . ?
H00W C00X H00X 107.6 . . ?
C010 C00X C00Q 114.2(12) . . ?
C010 C00X H00W 108.7 . . ?
C010 C00X H00X 108.7 . . ?
C00O C00Y H00Y 109.5 . . ?
C00O C00Y H 109.5 . . ?
C00O C00Y HA 109.5 . . ?
H00Y C00Y H 109.5 . . ?
H00Y C00Y HA 109.5 . . ?
H C00Y HA 109.5 . . ?
C00W C00Z H00Z 109.5 . . ?
C00W C00Z HB 109.5 . . ?
C00W C00Z HC 109.5 . . ?
H00Z C00Z HB 109.5 . . ?
H00Z C00Z HC 109.5 . . ?
HB C00Z HC 109.5 . . ?
C00X C010 H01A 109.5 . . ?
C00X C010 H01B 109.5 . . ?
C00X C010 H01C 109.5 . . ?
H01A C010 H01B 109.5 . . ?
H01A C010 H01C 109.5 . . ?
H01B C010 H01C 109.5 . . ?
C00V C011 H01D 109.5 . . ?
C00V C011 H01E 109.5 . . ?
C00V C011 H01F 109.5 . . ?
H01D C011 H01E 109.5 . . ?
H01D C011 H01F 109.5 . . ?
H01E C011 H01F 109.5 . . ?

loop_
_geom_bond_atom_site_label_1
_geom_bond_atom_site_label_2
_geom_bond_distance
_geom_bond_site_symmetry_2
_geom_bond_publ_flag
Pd01 Br02 2.4366(10) . ?
Pd01 Br03 2.4301(10) . ?
Pd01 N007 2.108(5) . ?
Pd01 C00B 1.982(7) . ?
F004 C00J 1.365(9) . ?
F005 C00G 1.352(9) . ?
F006 C00H 1.342(9) . ?
N007 C00E 1.330(9) . ?
N007 C00F 1.346(9) . ?
N008 C00C 1.512(9) . ?
N008 C00D 1.519(9) . ?
N008 C00I 1.506(8) . ?
N008 C00K 1.525(9) . ?
F009 C00N 1.339(10) . ?
F00A C00M 1.332(9) . ?
C00B C00G 1.379(10) . ?
C00B C00J 1.368(10) . ?
C00C H00A 0.9700 . ?
C00C H00B 0.9700 . ?
C00C C00Q 1.505(11) . ?
C00D H00C 0.9700 . ?
C00D H00D 0.9700 . ?
C00D C00P 1.488(12) . ?
C00E H00 0.9300 . ?
C00E C00R 1.383(12) . ?
C00F H0AA 0.9300 . ?
C00F C00T 1.374(12) . ?
C00G C00H 1.368(11) . ?
C00H C00M 1.360(13) . ?
C00I H00E 0.9700 . ?
C00I H00F 0.9700 . ?
C00I C00S 1.523(12) . ?
C00J C00N 1.393(11) . ?
C00K H00G 0.9700 . ?
C00K H00H 0.9700 . ?
C00K C00L 1.520(10) . ?
C00L H00I 0.9700 . ?
C00L H00J 0.9700 . ?
C00L C00O 1.513(11) . ?
C00M C00N 1.380(13) . ?
C00O H00K 0.9700 . ?
C00O H00L 0.9700 . ?
C00O C00Y 1.489(13) . ?
C00P H00M 0.9700 . ?
C00P H00N 0.9700 . ?
C00P C00W 1.556(13) . ?
C00Q H00O 0.9700 . ?
C00Q H00P 0.9700 . ?
C00Q C00X 1.508(13) . ?
C00R H1AA 0.9300 . ?
C00R C00U 1.342(15) . ?
C00S H00Q 0.9700 . ?
C00S H00R 0.9700 . ?
C00S C00V 1.534(12) . ?
C00T H2AA 0.9300 . ?
C00T C00U 1.380(15) . ?
C00U H3AA 0.9300 . ?
C00V H00S 0.9700 . ?
C00V H00T 0.9700 . ?
C00V C011 1.368(18) . ?
C00W H00U 0.9700 . ?
C00W H00V 0.9700 . ?
C00W C00Z 1.505(16) . ?
C00X H00W 0.9700 . ?
C00X H00X 0.9700 . ?
C00X C010 1.439(17) . ?
C00Y H00Y 0.9600 . ?
C00Y H 0.9600 . ?
C00Y HA 0.9600 . ?
C00Z H00Z 0.9600 . ?
C00Z HB 0.9600 . ?
C00Z HC 0.9600 . ?
C010 H01A 0.9600 . ?
C010 H01B 0.9600 . ?
C010 H01C 0.9600 . ?
C011 H01D 0.9600 . ?
C011 H01E 0.9600 . ?
C011 H01F 0.9600 . ?

loop_
_geom_torsion_atom_site_label_1
_geom_torsion_atom_site_label_2
_geom_torsion_atom_site_label_3
_geom_torsion_atom_site_label_4
_geom_torsion
_geom_torsion_site_symmetry_1
_geom_torsion_site_symmetry_2
_geom_torsion_site_symmetry_3
_geom_torsion_site_symmetry_4
_geom_torsion_publ_flag
Pd01 N007 C00E C00R -179.7(6) . . . . ?
Pd01 N007 C00F C00T 175.5(6) . . . . ?
Pd01 C00B C00G F005 -1.8(9) . . . . ?
Pd01 C00B C00G C00H 178.7(5) . . . . ?
Pd01 C00B C00J F004 1.3(9) . . . . ?
Pd01 C00B C00J C00N -177.9(6) . . . . ?
F004 C00J C00N F009 0.6(11) . . . . ?
F004 C00J C00N C00M 179.5(7) . . . . ?
F005 C00G C00H F006 0.4(10) . . . . ?
F005 C00G C00H C00M -179.8(7) . . . . ?
F006 C00H C00M F00A -1.2(12) . . . . ?
F006 C00H C00M C00N -179.2(7) . . . . ?
N007 C00E C00R C00U 4.6(13) . . . . ?
N007 C00F C00T C00U 4.0(13) . . . . ?
N008 C00C C00Q C00X 175.4(7) . . . . ?
N008 C00D C00P C00W 178.7(7) . . . . ?
N008 C00I C00S C00V -170.8(8) . . . . ?
N008 C00K C00L C00O -178.2(7) . . . . ?
F00A C00M C00N F009 0.6(13) . . . . ?
F00A C00M C00N C00J -178.3(7) . . . . ?
C00B C00G C00H F006 179.9(7) . . . . ?
C00B C00G C00H C00M -0.4(11) . . . . ?
C00B C00J C00N F009 179.8(7) . . . . ?
C00B C00J C00N C00M -1.3(12) . . . . ?
C00C N008 C00D C00P 178.9(7) . . . . ?
C00C N008 C00I C00S 57.9(9) . . . . ?
C00C N008 C00K C00L -59.3(9) . . . . ?
C00C C00Q C00X C010 -179.7(10) . . . . ?
C00D N008 C00C C00Q 175.9(6) . . . . ?
C00D N008 C00I C00S -61.3(9) . . . . ?
C00D N008 C00K C00L 58.8(8) . . . . ?
C00D C00P C00W C00Z -67.4(12) . . . . ?
C00E N007 C00F C00T -1.4(10) . . . . ?
C00E C00R C00U C00T -1.9(14) . . . . ?
C00F N007 C00E C00R -2.9(10) . . . . ?
C00F C00T C00U C00R -2.2(14) . . . . ?
C00G C00B C00J F004 -178.9(6) . . . . ?
C00G C00B C00J C00N 1.9(11) . . . . ?
C00G C00H C00M F00A 179.1(7) . . . . ?
C00G C00H C00M C00N 1.0(12) . . . . ?
C00H C00M C00N F009 178.7(8) . . . . ?
C00H C00M C00N C00J -0.2(12) . . . . ?
C00I N008 C00C C00Q 53.7(8) . . . . ?
C00I N008 C00D C00P -59.2(9) . . . . ?
C00I N008 C00K C00L -179.8(7) . . . . ?
C00I C00S C00V C011 -179.8(14) . . . . ?
C00J C00B C00G F005 178.4(6) . . . . ?
C00J C00B C00G C00H -1.0(10) . . . . ?
C00K N008 C00C C00Q -63.6(8) . . . . ?
C00K N008 C00D C00P 58.8(8) . . . . ?
C00K N008 C00I C00S 177.8(7) . . . . ?
C00K C00L C00O C00Y -179.3(9) . . . . ?

loop_
_exptl_oxdiff_crystal_face_indexfrac_h
_exptl_oxdiff_crystal_face_indexfrac_k
_exptl_oxdiff_crystal_face_indexfrac_l
_exptl_oxdiff_crystal_face_x
_exptl_oxdiff_crystal_face_y
_exptl_oxdiff_crystal_face_z
6.0065 4.0145 -0.9865 0.2071 -0.0994 0.9836
-1.0114 5.9903 3.9848 0.9881 0.1541 -0.0657
2.0087 -4.9886 1.0138 -0.9136 0.3020 0.1786
-2.0087 4.9886 -1.0138 0.9136 -0.3020 -0.1786
-6.0076 -3.0155 0.9849 -0.0524 0.0662 -0.9624
0.9977 0.0018 10.0066 -0.0916 0.9583 0.0356
0.0043 0.0007 -10.0043 0.0225 -0.9371 0.1123
